data_7109065
loop_
_publ_author_name
'Dattatraya H. Dethe'
'Raghavender Boda'
'Saikat Das'

_publ_section_title
;
 Cu(OTf)2 catalysed [6+2] cycloaddition reaction for the synthesis of
 highly substituted pyrrolo[1,2-a]indoles: rapid
;
_journal_name_full Chem.Commun.
_journal_page_first 3260
_journal_paper_doi 10.1039/c3cc40617b
_journal_volume 49
_journal_year 2013
_chemical_formula_moiety 'C30 H28 N2 O2'
_chemical_formula_sum 'C30 H28 N2 O2'
_chemical_formula_weight 448.54
_chemical_name_systematic
;
?
;
_space_group_IT_number 14
_symmetry_cell_setting monoclinic
_symmetry_space_group_name_Hall '-P 2yn'
_symmetry_space_group_name_H-M 'P 1 21/n 1'
_atom_sites_solution_hydrogens geom
_atom_sites_solution_primary direct
_atom_sites_solution_secondary difmap
_audit_creation_method SHELXL-97
_cell_angle_alpha 90.00
_cell_angle_beta 96.853(5)
_cell_angle_gamma 90.00
_cell_formula_units_Z 4
_cell_length_a 11.4304(7)
_cell_length_b 12.7197(7)
_cell_length_c 16.8479(8)
_cell_measurement_reflns_used 2304
_cell_measurement_temperature 293(2)
_cell_measurement_theta_max 27.12
_cell_measurement_theta_min 2.35
_cell_volume 2432.0(2)
_computing_cell_refinement 'Bruker SAINT'
_computing_data_collection 'Bruker APEX'
_computing_data_reduction 'Bruker SAINT'
_computing_molecular_graphics ORTEP
_computing_publication_material ciftab
_computing_structure_refinement 'SHELXL-97 (Sheldrick, 2008)'
_computing_structure_solution 'SHELXS-97 (Sheldrick, 1990)'
_diffrn_ambient_temperature 293(2)
_diffrn_measured_fraction_theta_full 0.99
_diffrn_measured_fraction_theta_max 0.99
_diffrn_measurement_device_type 'Bruker SMART APEX'
_diffrn_measurement_method 'omega scans'
_diffrn_radiation_monochromator graphite
_diffrn_radiation_source 'fine-focus sealed tube'
_diffrn_radiation_type MoK\a
_diffrn_radiation_wavelength 0.71073
_diffrn_reflns_av_R_equivalents 0.0369
_diffrn_reflns_av_sigmaI/netI 0.0525
_diffrn_reflns_limit_h_max 14
_diffrn_reflns_limit_h_min -14
_diffrn_reflns_limit_k_max 15
_diffrn_reflns_limit_k_min -17
_diffrn_reflns_limit_l_max 12
_diffrn_reflns_limit_l_min -22
_diffrn_reflns_number 12200
_diffrn_reflns_theta_full 27.62
_diffrn_reflns_theta_max 27.62
_diffrn_reflns_theta_min 2.91
_exptl_absorpt_coefficient_mu 0.077
_exptl_absorpt_correction_T_max 0.992
_exptl_absorpt_correction_T_min 0.982
_exptl_absorpt_correction_type empirical
_exptl_absorpt_process_details SADABS
_exptl_crystal_colour white
_exptl_crystal_density_diffrn 1.225
_exptl_crystal_density_method 'not measured'
_exptl_crystal_description block
_exptl_crystal_F_000 952
_exptl_crystal_size_max 0.3
_exptl_crystal_size_mid 0.2
_exptl_crystal_size_min 0.1
_refine_diff_density_max 0.201
_refine_diff_density_min -0.209
_refine_diff_density_rms 0.037
_refine_ls_extinction_coef 0.0062(11)
_refine_ls_extinction_expression Fc^*^=kFc[1+0.001xFc^2^\l^3^/sin(2\q)]^-1/4^
_refine_ls_extinction_method SHELXL
_refine_ls_goodness_of_fit_ref 1.049
_refine_ls_hydrogen_treatment constr
_refine_ls_matrix_type full
_refine_ls_number_parameters 311
_refine_ls_number_reflns 5599
_refine_ls_number_restraints 0
_refine_ls_restrained_S_all 1.049
_refine_ls_R_factor_all 0.1019
_refine_ls_R_factor_gt 0.0592
_refine_ls_shift/su_max 0.000
_refine_ls_shift/su_mean 0.000
_refine_ls_structure_factor_coef Fsqd
_refine_ls_weighting_details 'calc w=1/[\s^2^(Fo^2^)+(0.0602P)^2^+0.4556P] where P=(Fo^2^+2Fc^2^)/3'
_refine_ls_weighting_scheme calc
_refine_ls_wR_factor_gt 0.1429
_refine_ls_wR_factor_ref 0.1745
_reflns_number_gt 3360
_reflns_number_total 5599
_reflns_threshold_expression >2\s(I)
_cod_data_source_file c3cc40617b.txt
_cod_data_source_block compound3
_cod_original_sg_symbol_H-M 'P 21/n'
_cod_database_code 7109065

loop_
_symmetry_equiv_pos_as_xyz
'x, y, z'
'-x+1/2, y+1/2, -z+1/2'
'-x, -y, -z'
'x-1/2, -y-1/2, z-1/2'

loop_
_atom_site_label
_atom_site_type_symbol
_atom_site_fract_x
_atom_site_fract_y
_atom_site_fract_z
_atom_site_U_iso_or_equiv
_atom_site_adp_type
_atom_site_occupancy
_atom_site_symmetry_multiplicity
_atom_site_calc_flag
_atom_site_refinement_flags
N1 N 0.04573(14) 0.17032(13) 0.06594(9) 0.0497(4) Uani 1 1 d .
C11 C -0.07946(16) 0.27183(16) 0.13636(11) 0.0483(5) Uani 1 1 d .
H2 H -0.1431 0.2292 0.1539 0.058 Uiso 1 1 calc R
C12 C -0.11266(16) 0.38627(16) 0.13992(11) 0.0482(5) Uani 1 1 d .
C10 C 0.03807(16) 0.24498(15) 0.18998(11) 0.0460(5) Uani 1 1 d .
H4 H 0.0903 0.3062 0.1914 0.055 Uiso 1 1 calc R
C1 C -0.05302(17) 0.23259(16) 0.05656(12) 0.0489(5) Uani 1 1 d .
C26 C 0.01487(19) 0.22032(18) 0.27357(12) 0.0561(5) Uani 1 1 d .
C7 C 0.06667(18) 0.13170(16) -0.00706(12) 0.0514(5) Uani 1 1 d .
C8 C -0.02068(19) 0.17522(16) -0.06368(12) 0.0539(5) Uani 1 1 d .
O2 O 0.01561(16) 0.30554(13) 0.31758(9) 0.0771(5) Uani 1 1 d .
C9 C 0.09564(17) 0.15351(16) 0.14869(11) 0.0477(5) Uani 1 1 d .
H10 H 0.0671 0.0865 0.1677 0.057 Uiso 1 1 calc R
C2 C -0.09713(18) 0.23861(17) -0.02192(12) 0.0555(5) Uani 1 1 d .
C19 C 0.22643(18) 0.15477(17) 0.16124(12) 0.0523(5) Uani 1 1 d .
C25 C 0.30295(19) 0.22904(19) 0.12937(12) 0.0570(6) Uani 1 1 d .
C13 C -0.05648(19) 0.46172(18) 0.09925(13) 0.0585(6) Uani 1 1 d .
H14 H 0.0022 0.4412 0.0687 0.070 Uiso 1 1 calc R
C18 C 0.2952(2) 0.08637(19) 0.20837(14) 0.0640(6) Uani 1 1 d .
N2 N 0.41132(18) 0.11431(19) 0.20755(13) 0.0802(7) Uani 1 1 d .
H16 H 0.4705 0.0820 0.2329 0.096 Uiso 1 1 calc R
C3 C -0.0164(2) 0.1524(2) -0.14437(13) 0.0686(7) Uani 1 1 d .
H17 H -0.0720 0.1808 -0.1833 0.082 Uiso 1 1 calc R
O1 O -0.0054(2) 0.13521(15) 0.29767(11) 0.1034(7) Uani 1 1 d .
C24 C 0.4187(2) 0.2012(2) 0.16036(15) 0.0710(7) Uani 1 1 d .
C17 C -0.19831(19) 0.4200(2) 0.18535(14) 0.0655(6) Uani 1 1 d .
H20 H -0.2370 0.3712 0.2140 0.079 Uiso 1 1 calc R
C14 C -0.0853(2) 0.56636(18) 0.10290(14) 0.0652(6) Uani 1 1 d .
H21 H -0.0463 0.6157 0.0749 0.078 Uiso 1 1 calc R
C15 C -0.1712(2) 0.5981(2) 0.14772(15) 0.0716(7) Uani 1 1 d .
H22 H -0.1911 0.6688 0.1502 0.086 Uiso 1 1 calc R
C6 C 0.1535(2) 0.06534(19) -0.02842(14) 0.0658(6) Uani 1 1 d .
H23 H 0.2095 0.0361 0.0098 0.079 Uiso 1 1 calc R
C5 C 0.1534(3) 0.0444(2) -0.10849(16) 0.0778(7) Uani 1 1 d .
H24 H 0.2106 -0.0002 -0.1246 0.093 Uiso 1 1 calc R
C4 C 0.0705(3) 0.0880(2) -0.16566(15) 0.0764(7) Uani 1 1 d .
H25 H 0.0739 0.0732 -0.2194 0.092 Uiso 1 1 calc R
C20 C 0.2872(2) 0.3150(2) 0.07832(14) 0.0718(7) Uani 1 1 d .
H26 H 0.2118 0.3344 0.0563 0.086 Uiso 1 1 calc R
C23 C 0.5158(2) 0.2569(3) 0.14238(19) 0.0976(11) Uani 1 1 d .
H27 H 0.5916 0.2372 0.1633 0.117 Uiso 1 1 calc R
C29 C -0.2020(2) 0.2994(2) -0.05827(16) 0.0865(8) Uani 1 1 d .
H28A H -0.2549 0.3106 -0.0189 0.130 Uiso 1 1 calc R
H28B H -0.2417 0.2607 -0.1024 0.130 Uiso 1 1 calc R
H28C H -0.1767 0.3661 -0.0768 0.130 Uiso 1 1 calc R
C16 C -0.2273(2) 0.5248(2) 0.18877(17) 0.0803(8) Uani 1 1 d .
H29 H -0.2856 0.5459 0.2194 0.096 Uiso 1 1 calc R
C21 C 0.3832(3) 0.3711(3) 0.06058(17) 0.0939(9) Uani 1 1 d .
H30 H 0.3725 0.4290 0.0268 0.113 Uiso 1 1 calc R
C30 C 0.2635(3) -0.0053(2) 0.25635(18) 0.0900(9) Uani 1 1 d .
H31A H 0.2735 -0.0690 0.2274 0.135 Uiso 1 1 calc R
H31B H 0.1828 0.0008 0.2663 0.135 Uiso 1 1 calc R
H31C H 0.3136 -0.0068 0.3063 0.135 Uiso 1 1 calc R
C27 C -0.0228(3) 0.2936(3) 0.39689(15) 0.0972(10) Uani 1 1 d .
H32A H -0.1064 0.2780 0.3921 0.117 Uiso 1 1 calc R
H32B H 0.0196 0.2363 0.4254 0.117 Uiso 1 1 calc R
C22 C 0.4969(3) 0.3420(4) 0.0928(2) 0.1099(12) Uani 1 1 d .
H33 H 0.5609 0.3811 0.0803 0.132 Uiso 1 1 calc R
C28 C 0.0011(5) 0.3905(3) 0.4393(2) 0.1574(19) Uani 1 1 d .
H1A1 H 0.0842 0.4046 0.4444 0.236 Uiso 1 1 calc R
H1A2 H -0.0242 0.3850 0.4914 0.236 Uiso 1 1 calc R
H1A3 H -0.0407 0.4467 0.4103 0.236 Uiso 1 1 calc R

loop_
_atom_site_aniso_label
_atom_site_aniso_U_11
_atom_site_aniso_U_22
_atom_site_aniso_U_33
_atom_site_aniso_U_23
_atom_site_aniso_U_13
_atom_site_aniso_U_12
N1 0.0523(9) 0.0515(10) 0.0441(9) -0.0046(8) 0.0008(7) 0.0009(8)
C11 0.0411(9) 0.0505(11) 0.0537(11) 0.0023(9) 0.0081(8) -0.0064(9)
C12 0.0398(9) 0.0532(12) 0.0515(11) 0.0015(9) 0.0053(8) -0.0022(9)
C10 0.0473(10) 0.0450(11) 0.0456(11) 0.0001(9) 0.0054(8) -0.0069(9)
C1 0.0444(10) 0.0475(11) 0.0542(12) -0.0017(10) 0.0025(8) -0.0059(9)
C26 0.0592(12) 0.0582(13) 0.0515(12) 0.0012(11) 0.0099(10) -0.0044(11)
C7 0.0578(12) 0.0453(11) 0.0508(11) -0.0062(9) 0.0058(9) -0.0107(10)
C8 0.0612(12) 0.0502(12) 0.0490(12) -0.0018(10) 0.0018(9) -0.0142(10)
O2 0.1118(14) 0.0734(11) 0.0488(9) -0.0046(8) 0.0198(9) 0.0060(10)
C9 0.0513(10) 0.0439(10) 0.0469(11) 0.0011(9) 0.0016(8) -0.0035(9)
C2 0.0532(11) 0.0580(13) 0.0523(12) 0.0011(10) -0.0064(9) -0.0086(10)
C19 0.0506(11) 0.0566(12) 0.0487(11) -0.0060(10) 0.0015(9) 0.0016(10)
C25 0.0549(12) 0.0693(14) 0.0474(11) -0.0116(11) 0.0085(9) -0.0048(11)
C13 0.0590(12) 0.0574(13) 0.0616(13) 0.0009(11) 0.0175(10) -0.0010(11)
C18 0.0622(13) 0.0672(15) 0.0597(13) -0.0074(12) -0.0045(11) 0.0097(12)
N2 0.0565(11) 0.1022(18) 0.0770(14) -0.0093(13) -0.0120(10) 0.0163(12)
C3 0.0881(17) 0.0662(15) 0.0500(13) -0.0010(11) 0.0016(12) -0.0210(14)
O1 0.169(2) 0.0757(13) 0.0737(12) 0.0047(10) 0.0465(12) -0.0307(13)
C24 0.0509(12) 0.104(2) 0.0569(14) -0.0205(14) 0.0032(10) -0.0045(14)
C17 0.0529(12) 0.0686(15) 0.0787(15) 0.0043(12) 0.0229(11) 0.0021(12)
C14 0.0729(15) 0.0539(13) 0.0693(14) 0.0089(12) 0.0114(12) -0.0008(12)
C15 0.0734(16) 0.0571(14) 0.0827(17) 0.0014(13) 0.0023(13) 0.0148(13)
C6 0.0726(15) 0.0615(14) 0.0638(14) -0.0110(12) 0.0105(11) -0.0010(12)
C5 0.0898(18) 0.0707(16) 0.0767(17) -0.0237(14) 0.0255(14) -0.0083(15)
C4 0.101(2) 0.0717(17) 0.0588(15) -0.0141(13) 0.0187(14) -0.0198(16)
C20 0.0698(15) 0.0818(17) 0.0655(15) -0.0009(13) 0.0151(12) -0.0163(14)
C23 0.0582(15) 0.154(3) 0.081(2) -0.026(2) 0.0084(14) -0.0203(18)
C29 0.0712(16) 0.109(2) 0.0741(17) 0.0075(16) -0.0143(13) 0.0125(16)
C16 0.0664(15) 0.0787(18) 0.101(2) -0.0006(16) 0.0315(14) 0.0150(14)
C21 0.100(2) 0.107(2) 0.0779(18) 0.0010(17) 0.0234(16) -0.0368(19)
C30 0.104(2) 0.0702(18) 0.0890(19) 0.0148(15) -0.0187(16) 0.0155(16)
C27 0.123(2) 0.120(3) 0.0522(15) -0.0039(16) 0.0265(15) 0.008(2)
C22 0.083(2) 0.167(4) 0.084(2) -0.025(2) 0.0279(17) -0.053(2)
C28 0.287(6) 0.119(3) 0.072(2) -0.025(2) 0.047(3) 0.015(3)

loop_
_atom_type_symbol
_atom_type_description
_atom_type_scat_dispersion_real
_atom_type_scat_dispersion_imag
_atom_type_scat_source
C C 0.0033 0.0016 'International Tables Vol C Tables 4.2.6.8 and 6.1.1.4'
H H 0.0000 0.0000 'International Tables Vol C Tables 4.2.6.8 and 6.1.1.4'
O O 0.0106 0.0060 'International Tables Vol C Tables 4.2.6.8 and 6.1.1.4'
N N 0.0061 0.0033 'International Tables Vol C Tables 4.2.6.8 and 6.1.1.4'

loop_
_geom_angle_atom_site_label_1
_geom_angle_atom_site_label_2
_geom_angle_atom_site_label_3
_geom_angle
C7 N1 C1 109.42(16)
C7 N1 C9 135.62(17)
C1 N1 C9 114.67(16)
C1 C11 C12 115.85(16)
C1 C11 C10 101.20(15)
C12 C11 C10 113.00(16)
C17 C12 C13 117.5(2)
C17 C12 C11 121.36(19)
C13 C12 C11 121.14(17)
C26 C10 C9 113.53(16)
C26 C10 C11 110.65(16)
C9 C10 C11 106.70(15)
C2 C1 N1 110.41(18)
C2 C1 C11 139.70(19)
N1 C1 C11 109.88(16)
O1 C26 O2 123.2(2)
O1 C26 C10 125.1(2)
O2 C26 C10 111.62(19)
N1 C7 C6 131.3(2)
N1 C7 C8 106.32(18)
C6 C7 C8 122.41(19)
C3 C8 C7 118.2(2)
C3 C8 C2 133.5(2)
C7 C8 C2 108.22(17)
C26 O2 C27 116.6(2)
N1 C9 C19 114.03(16)
N1 C9 C10 100.45(15)
C19 C9 C10 113.83(16)
C1 C2 C8 105.58(18)
C1 C2 C29 127.8(2)
C8 C2 C29 126.6(2)
C18 C19 C25 107.65(19)
C18 C19 C9 125.3(2)
C25 C19 C9 127.03(19)
C20 C25 C24 118.3(2)
C20 C25 C19 135.2(2)
C24 C25 C19 106.5(2)
C14 C13 C12 121.5(2)
C19 C18 N2 108.6(2)
C19 C18 C30 131.0(2)
N2 C18 C30 120.4(2)
C24 N2 C18 109.9(2)
C4 C3 C8 119.4(2)
N2 C24 C23 130.4(3)
N2 C24 C25 107.3(2)
C23 C24 C25 122.3(3)
C16 C17 C12 120.9(2)
C15 C14 C13 120.1(2)
C16 C15 C14 119.3(2)
C5 C6 C7 117.2(2)
C6 C5 C4 121.7(3)
C3 C4 C5 121.1(2)
C21 C20 C25 119.7(3)
C22 C23 C24 117.9(3)
C15 C16 C17 120.7(2)
C20 C21 C22 120.6(3)
C28 C27 O2 107.8(3)
C23 C22 C21 121.2(3)

loop_
_geom_bond_atom_site_label_1
_geom_bond_atom_site_label_2
_geom_bond_distance
N1 C7 1.372(2)
N1 C1 1.373(2)
N1 C9 1.458(2)
C11 C1 1.498(3)
C11 C12 1.507(3)
C11 C10 1.564(3)
C12 C17 1.381(3)
C12 C13 1.381(3)
C10 C26 1.497(3)
C10 C9 1.543(3)
C1 C2 1.360(3)
C26 O1 1.189(3)
C26 O2 1.313(3)
C7 C6 1.383(3)
C7 C8 1.409(3)
C8 C3 1.397(3)
C8 C2 1.434(3)
O2 C27 1.463(3)
C9 C19 1.485(3)
C2 C29 1.495(3)
C19 C18 1.363(3)
C19 C25 1.435(3)
C25 C20 1.390(3)
C25 C24 1.408(3)
C13 C14 1.374(3)
C18 N2 1.375(3)
C18 C30 1.488(4)
N2 C24 1.370(3)
C3 C4 1.368(4)
C24 C23 1.380(4)
C17 C16 1.377(3)
C14 C15 1.369(3)
C15 C16 1.365(3)
C6 C5 1.375(3)
C5 C4 1.384(4)
C20 C21 1.371(3)
C23 C22 1.369(5)
C21 C22 1.397(5)
C27 C28 1.434(5)
